data_1100658
loop_
_publ_author_name
'Doreswamy, Beeranahally H.'
Basappa
'Mahendra, Madegowda'
'Mantelingu, Kempegowda'
'Anandalwar, Sridhar M.'
'Prasad, Javaregowda S.'
'Rangappa, Kanchugarakoppal S.'

_publ_section_title
;
 Microwave-Assisted Synthesis and Crystal Structure of
 2-Butyl-4-chloro-1H-imidazole-5-carboxaldehyde
;
_journal_name_full
;
 Analytical Sciences: X-ray Structure Analysis Online
;
_journal_page_first x31
_journal_page_last x32
_journal_paper_doi 10.2116/analscix.19.x31
_journal_volume 19
_journal_year 2003
_chemical_formula_iupac 2-Butyl-4-chloro-1H-imidazole-5-carboxaldehy
_chemical_formula_moiety 'C8 H11 Cl N2 O'
_chemical_formula_sum 'C8 H11 Cl N2 O'
_chemical_formula_weight 186.64
_chemical_name_common imidazole
_chemical_name_systematic
;
 2-Butyl-4-chloro-1H-imidazole-5-carboxaldehyde
;
_space_group_IT_number 14
_symmetry_cell_setting monoclinic
_symmetry_space_group_name_Hall '-P 2ybc'
_symmetry_space_group_name_H-M 'P 1 21/c 1'
_atom_sites_solution_hydrogens geom
_atom_sites_solution_primary direct
_atom_sites_solution_secondary difmap
_cell_angle_alpha 90
_cell_angle_beta 101.94
_cell_angle_gamma 90
_cell_formula_units_Z 4
_cell_length_a 7.251
_cell_length_b 13.195(1)
_cell_length_c 9.835(1)
_cell_measurement_temperature 293(2)
_cell_volume 920.62(12)
_diffrn_ambient_temperature 293(2)
_diffrn_measured_fraction_theta_full 0.893
_diffrn_measured_fraction_theta_max 0.893
_diffrn_radiation_monochromator graphite
_diffrn_radiation_probe x-ray
_diffrn_radiation_source 'fine-focus sealed tube'
_diffrn_radiation_type MoK\a
_diffrn_radiation_wavelength 0.71073
_diffrn_reflns_av_R_equivalents 0.0257
_diffrn_reflns_av_sigmaI/netI 0.0303
_diffrn_reflns_limit_h_max 9
_diffrn_reflns_limit_h_min -9
_diffrn_reflns_limit_k_max 17
_diffrn_reflns_limit_k_min -17
_diffrn_reflns_limit_l_max 10
_diffrn_reflns_limit_l_min -10
_diffrn_reflns_number 3617
_diffrn_reflns_theta_full 27.93
_diffrn_reflns_theta_max 27.93
_diffrn_reflns_theta_min 2.62
_exptl_absorpt_coefficient_mu 0.369
_exptl_crystal_colour yellow
_exptl_crystal_density_diffrn 1.347
_exptl_crystal_density_method 'not measured'
_exptl_crystal_description '0.25 x 0.2 x 0.25 mm'
_exptl_crystal_F_000 392
_refine_diff_density_max 0.657
_refine_diff_density_min -0.431
_refine_diff_density_rms 0.125
_refine_ls_abs_structure_Flack none
_refine_ls_extinction_coef 0.13(2)
_refine_ls_extinction_expression Fc^*^=kFc[1+0.001xFc^2^\l^3^/sin(2\q)]^-1/4^
_refine_ls_extinction_method SHELXL
_refine_ls_goodness_of_fit_ref 1.064
_refine_ls_hydrogen_treatment mixed
_refine_ls_matrix_type full
_refine_ls_number_parameters 111
_refine_ls_number_reflns 1977
_refine_ls_number_restraints 0
_refine_ls_restrained_S_all 1.064
_refine_ls_R_factor_all 0.0798
_refine_ls_R_factor_gt 0.0651
_refine_ls_shift/su_max 0.009
_refine_ls_shift/su_mean 0.002
_refine_ls_structure_factor_coef Fsqd
_refine_ls_weighting_details 'calc w=1/[\s^2^(Fo^2^)+(0.1537P)^2^+0.1028P] where P=(Fo^2^+2Fc^2^)/3'
_refine_ls_weighting_scheme calc
_refine_ls_wR_factor_gt 0.1890
_refine_ls_wR_factor_ref 0.2167
_reflns_number_gt 1552
_reflns_number_total 1977
_reflns_threshold_expression I>2\s(I)
_cod_original_sg_symbol_H-M P21/c
_cod_database_code 1100658

loop_
_symmetry_equiv_pos_as_xyz
'x, y, z'
'-x, y+1/2, -z+1/2'
'-x, -y, -z'
'x, -y-1/2, z-1/2'

loop_
_atom_site_label
_atom_site_type_symbol
_atom_site_fract_x
_atom_site_fract_y
_atom_site_fract_z
_atom_site_U_iso_or_equiv
_atom_site_adp_type
_atom_site_occupancy
_atom_site_symmetry_multiplicity
_atom_site_calc_flag
_atom_site_refinement_flags
_atom_site_disorder_assembly
_atom_site_disorder_group
Cl1 Cl 0.76028(10) 0.54189(5) 0.15677(7) 0.0694(4) Uani 1 1 d . . .
N6 N 0.9265(3) 0.70522(13) -0.1187(2) 0.0474(5) Uani 1 1 d . . .
H6 H 0.9436 0.7217 -0.1998 0.057 Uiso 1 1 calc R . .
N8 N 0.9356(3) 0.71213(13) 0.1070(2) 0.0505(5) Uani 1 1 d . . .
C9 C 1.0789(4) 0.85854(15) 0.0039(3) 0.0558(6) Uani 1 1 d . . .
H9A H 1.0060 0.9090 0.0415 0.067 Uiso 1 1 calc R . .
H9B H 1.0855 0.8793 -0.0895 0.067 Uiso 1 1 calc R . .
C2 C 0.8477(3) 0.62639(15) 0.0535(2) 0.0493(5) Uani 1 1 d . . .
C3 C 0.8389(3) 0.61811(15) -0.0863(2) 0.0487(6) Uani 1 1 d . . .
C7 C 0.9802(3) 0.75943(15) -0.0026(2) 0.0477(5) Uani 1 1 d . . .
O5 O 0.7653(3) 0.54495(14) -0.3082(3) 0.0740(6) Uani 1 1 d . . .
C11 C 1.4124(4) 0.7833(2) 0.0407(3) 0.0656(7) Uani 1 1 d . . .
H11A H 1.5257 0.7754 0.1122 0.079 Uiso 1 1 calc R . .
H11B H 1.3531 0.7173 0.0241 0.079 Uiso 1 1 calc R . .
C4 C 0.7611(4) 0.54124(17) -0.1863(3) 0.0594(7) Uani 1 1 d . . .
H4 H 0.7041 0.4853 -0.1547 0.071 Uiso 1 1 calc R . .
C10 C 1.2784(4) 0.85528(18) 0.0933(3) 0.0609(7) Uani 1 1 d . . .
H10A H 1.3311 0.9231 0.0982 0.073 Uiso 1 1 calc R . .
H10B H 1.2707 0.8353 0.1869 0.073 Uiso 1 1 calc R . .
C12 C 1.4663(5) 0.8192(3) -0.0901(4) 0.0828(9) Uani 1 1 d . . .
H12A H 1.3555 0.8241 -0.1627 0.124 Uiso 1 1 calc R . .
H12B H 1.5529 0.7720 -0.1170 0.124 Uiso 1 1 calc R . .
H12C H 1.5250 0.8846 -0.0746 0.124 Uiso 1 1 calc R . .

loop_
_atom_site_aniso_label
_atom_site_aniso_U_11
_atom_site_aniso_U_22
_atom_site_aniso_U_33
_atom_site_aniso_U_23
_atom_site_aniso_U_13
_atom_site_aniso_U_12
Cl1 0.0831(6) 0.0584(5) 0.0714(6) 0.0143(2) 0.0267(4) -0.0104(3)
N6 0.0577(11) 0.0413(9) 0.0459(11) 0.0009(6) 0.0168(7) 0.0013(7)
N8 0.0617(11) 0.0415(9) 0.0503(12) 0.0017(7) 0.0161(8) -0.0003(7)
C9 0.0690(15) 0.0357(11) 0.0659(16) 0.0009(8) 0.0211(11) -0.0004(9)
C2 0.0543(12) 0.0392(10) 0.0566(14) 0.0044(8) 0.0167(9) 0.0022(8)
C3 0.0552(12) 0.0394(10) 0.0540(14) 0.0006(8) 0.0167(9) 0.0009(8)
C7 0.0547(12) 0.0369(10) 0.0538(13) 0.0021(8) 0.0163(9) 0.0032(8)
O5 0.0928(16) 0.0676(13) 0.0625(13) -0.0145(8) 0.0183(10) -0.0105(9)
C11 0.0635(15) 0.0582(14) 0.0737(18) 0.0014(11) 0.0107(12) 0.0021(11)
C4 0.0621(14) 0.0477(13) 0.0696(18) -0.0077(9) 0.0167(11) -0.0047(9)
C10 0.0716(16) 0.0506(13) 0.0619(16) -0.0090(10) 0.0173(11) -0.0073(11)
C12 0.083(2) 0.083(2) 0.087(2) -0.0026(16) 0.0290(16) 0.0158(16)

loop_
_atom_type_symbol
_atom_type_description
_atom_type_scat_dispersion_real
_atom_type_scat_dispersion_imag
_atom_type_scat_source
C C 0.0033 0.0016 'International Tables Vol C Tables 4.2.6.8 and 6.1.1.4'
H H 0.0000 0.0000 'International Tables Vol C Tables 4.2.6.8 and 6.1.1.4'
O O 0.0106 0.0060 'International Tables Vol C Tables 4.2.6.8 and 6.1.1.4'
N N 0.0061 0.0033 'International Tables Vol C Tables 4.2.6.8 and 6.1.1.4'
Cl Cl 0.1484 0.1585 'International Tables Vol C Tables 4.2.6.8 and 6.1.1.4'

loop_
_geom_angle_atom_site_label_1
_geom_angle_atom_site_label_2
_geom_angle_atom_site_label_3
_geom_angle
_geom_angle_site_symmetry_1
_geom_angle_site_symmetry_3
_geom_angle_publ_flag
C7 N6 C3 108.33(19) . . ?
C7 N8 C2 104.50(19) . . ?
C7 C9 C10 112.9(2) . . ?
N8 C2 C3 112.21(19) . . ?
N8 C2 Cl1 121.11(18) . . ?
C3 C2 Cl1 126.68(17) . . ?
C2 C3 N6 103.75(18) . . ?
C2 C3 C4 132.1(2) . . ?
N6 C3 C4 124.1(2) . . ?
N6 C7 N8 111.21(19) . . ?
N6 C7 C9 124.1(2) . . ?
N8 C7 C9 124.7(2) . . ?
C12 C11 C10 113.1(2) . . ?
O5 C4 C3 124.2(2) . . ?
C11 C10 C9 114.6(2) . . ?

loop_
_geom_bond_atom_site_label_1
_geom_bond_atom_site_label_2
_geom_bond_distance
_geom_bond_site_symmetry_2
_geom_bond_publ_flag
Cl1 C2 1.715(2) . ?
N6 C7 1.336(3) . ?
N6 C3 1.382(3) . ?
N8 C7 1.341(3) . ?
N8 C2 1.350(3) . ?
C9 C7 1.486(3) . ?
C9 C10 1.530(4) . ?
C2 C3 1.368(3) . ?
C3 C4 1.444(3) . ?
O5 C4 1.206(4) . ?
C11 C12 1.497(5) . ?
C11 C10 1.523(4) . ?

loop_
_cod_related_entry_id
_cod_related_entry_database
_cod_related_entry_code
1 ChemSpider 49824
